data_7206392
loop_
_publ_author_name
'Liu, Bin'
'Zheng, Hai-Bin'
'Wang, Zhe-Ming'
'Gao, Song'

_publ_section_title
;
 Chiral crystalline solids of ammonium-templated ErIII--formate
 frameworks assembled from three achiral acentric components
;
_journal_issue 17
_journal_name_full CrystEngComm
_journal_page_first 5285
_journal_paper_doi 10.1039/c1ce05250k
_journal_volume 13
_journal_year 2011
_chemical_formula_sum 'C4 H8 Er N O8'
_chemical_formula_weight 365.37
_chemical_name_systematic
;
?
;
_space_group_IT_number 4
_symmetry_cell_setting monoclinic
_symmetry_space_group_name_Hall 'P 2yb'
_symmetry_space_group_name_H-M 'P 1 21 1'
_atom_sites_solution_hydrogens geom
_atom_sites_solution_primary direct
_atom_sites_solution_secondary difmap
_audit_creation_method SHELXL-97
_cell_angle_alpha 90.00
_cell_angle_beta 93.8955(14)
_cell_angle_gamma 90.00
_cell_formula_units_Z 2
_cell_length_a 6.5447(2)
_cell_length_b 7.4781(3)
_cell_length_c 8.7578(3)
_cell_measurement_reflns_used 4357
_cell_measurement_temperature 290
_cell_measurement_theta_max 27.485
_cell_measurement_theta_min 3.395
_cell_volume 427.63(3)
_computing_cell_refinement 'HKL Scalepack (Otwinowski & Minor, 1997)'
_computing_data_collection 'KappaCCD (Nonius B. V., 1998)'
_computing_data_reduction 'HKL Denzo (Otwinowski & Minor, 1997) & maXus (Mackay et al., 1998)'
_computing_molecular_graphics 'Bruker SHELXTL V5.1 (Sheldrick, 1998)'
_computing_publication_material 'SHELXL-97 (Sheldrick, 1997)'
_computing_structure_refinement 'SHELXL-97 (Sheldrick, 1997)'
_computing_structure_solution 'SHELXS-97 (Sheldrick, 1997)'
_diffrn_ambient_temperature 290
_diffrn_detector_area_resol_mean 9
_diffrn_measured_fraction_theta_full 0.998
_diffrn_measured_fraction_theta_max 0.998
_diffrn_measurement_device_type 'NONIUS KappaCCD'
_diffrn_measurement_method CCD
_diffrn_radiation_monochromator graphite
_diffrn_radiation_source 'fine-focus sealed tube'
_diffrn_radiation_type MoK\a
_diffrn_radiation_wavelength 0.71073
_diffrn_reflns_av_R_equivalents 0.0820
_diffrn_reflns_av_sigmaI/netI 0.0539
_diffrn_reflns_limit_h_max 8
_diffrn_reflns_limit_h_min -8
_diffrn_reflns_limit_k_max 9
_diffrn_reflns_limit_k_min -9
_diffrn_reflns_limit_l_max 11
_diffrn_reflns_limit_l_min -11
_diffrn_reflns_number 8297
_diffrn_reflns_theta_full 27.49
_diffrn_reflns_theta_max 27.49
_diffrn_reflns_theta_min 3.59
_diffrn_standards_decay_% none
_exptl_absorpt_coefficient_mu 9.836
_exptl_absorpt_correction_T_max 0.288
_exptl_absorpt_correction_T_min 0.140
_exptl_absorpt_correction_type multi-scan
_exptl_absorpt_process_details
;
multi-scan from symmetry-related measurements
Sortav (Blessing 1995, 1997)
;
_exptl_crystal_colour pink
_exptl_crystal_density_diffrn 2.838
_exptl_crystal_density_method 'not measured'
_exptl_crystal_description block
_exptl_crystal_F_000 342
_exptl_crystal_size_max 0.20
_exptl_crystal_size_mid 0.17
_exptl_crystal_size_min 0.14
_refine_diff_density_max 1.081
_refine_diff_density_min -1.509
_refine_diff_density_rms 0.165
_refine_ls_abs_structure_details 'Flack H D (1983), Acta Cryst. A39, 876-881'
_refine_ls_abs_structure_Flack -0.058(17)
_refine_ls_extinction_coef 0.058(2)
_refine_ls_extinction_expression Fc^*^=kFc[1+0.001xFc^2^\l^3^/sin(2\q)]^-1/4^
_refine_ls_extinction_method SHELXL
_refine_ls_goodness_of_fit_ref 0.997
_refine_ls_hydrogen_treatment constr
_refine_ls_matrix_type full
_refine_ls_number_parameters 142
_refine_ls_number_reflns 1959
_refine_ls_number_restraints 11
_refine_ls_restrained_S_all 0.994
_refine_ls_R_factor_all 0.0299
_refine_ls_R_factor_gt 0.0259
_refine_ls_shift/su_max 0.001
_refine_ls_shift/su_mean 0.000
_refine_ls_structure_factor_coef Fsqd
_refine_ls_weighting_details 'calc w=1/[\s^2^(Fo^2^)+(0.0235P)^2^+0.0000P] where P=(Fo^2^+2Fc^2^)/3'
_refine_ls_weighting_scheme calc
_refine_ls_wR_factor_gt 0.0532
_refine_ls_wR_factor_ref 0.0541
_reflns_number_gt 1806
_reflns_number_total 1959
_reflns_threshold_expression >2sigma(I)
_cod_data_source_file c1ce05250k.txt
_cod_data_source_block 1
_cod_depositor_comments
;
The following automatic conversions were performed:

'_symmetry_cell_setting' value 'Monoclinic' changed to 'monoclinic'
according to /home/saulius/struct/CIF-dictionaries/cif_core.dic
dictionary named 'cif_core.dic' version 2.4.1 from 2010-06-29.

Automatic conversion script
Id: cif_fix_values 1715 2011-07-08 13:25:40Z adriana 

The following automatic conversions were performed:

'_refine_ls_hydrogen_treatment' value 'constr.' was replaced with the
value 'constr' as specified in the replacement file
'src/cod-tools/trunk/data/replacement-values/replacement_values.lst'.

Automatic conversion script
Id: cif_fix_values 5376 2017-05-30 11:51:03Z andrius 
;
_cod_original_sg_symbol_H-M 'P 2(1)'
_cod_database_code 7206392

loop_
_symmetry_equiv_pos_as_xyz
'x, y, z'
'-x, y+1/2, -z'

loop_
_atom_site_label
_atom_site_type_symbol
_atom_site_fract_x
_atom_site_fract_y
_atom_site_fract_z
_atom_site_U_iso_or_equiv
_atom_site_adp_type
_atom_site_occupancy
_atom_site_symmetry_multiplicity
_atom_site_calc_flag
_atom_site_refinement_flags
Er1 Er 0.18579(3) 0.27131(5) 0.28931(2) 0.01536(13) Uani 1 1 d .
O1 O 0.3950(7) 0.3409(6) 0.5203(6) 0.0269(11) Uani 1 1 d .
O2 O 0.6090(7) 0.5149(6) 0.6606(5) 0.0236(10) Uani 1 1 d .
O3 O 0.5042(7) 0.3315(6) 0.1899(6) 0.0249(12) Uani 1 1 d .
O4 O 0.8375(7) 0.3605(8) 0.2378(6) 0.0308(12) Uani 1 1 d .
O5 O 0.1487(7) 0.3865(6) 0.0312(5) 0.0243(10) Uani 1 1 d .
O6 O -0.0453(9) 0.5325(7) -0.1469(5) 0.0313(12) Uani 1 1 d .
O7 O 0.1710(7) 0.5797(7) 0.3220(6) 0.0230(10) Uani 1 1 d .
O8 O -0.0175(8) 0.6349(7) 0.5174(6) 0.0280(11) Uani 1 1 d .
C1 C 0.5309(11) 0.4603(9) 0.5354(8) 0.0243(14) Uani 1 1 d .
H1 H 0.5761 0.5112 0.4469 0.029 Uiso 1 1 calc R
C2 C 0.6798(8) 0.269(2) 0.2273(6) 0.0261(12) Uani 1 1 d .
H2 H 0.6911 0.1473 0.2480 0.031 Uiso 1 1 calc R
C3 C 0.0303(16) 0.5097(15) -0.0152(12) 0.027(2) Uani 1 1 d .
H3 H -0.0044 0.5931 0.0574 0.033 Uiso 1 1 calc R
C4 C 0.0672(10) 0.6806(9) 0.4020(7) 0.0195(13) Uani 1 1 d .
H4 H 0.0533 0.7994 0.3715 0.023 Uiso 1 1 calc R
N1 N 0.4392(13) 0.2209(8) 0.8343(8) 0.046(2) Uani 1 1 d D
H11 H 0.383(10) 0.233(11) 0.744(5) 0.066(15) Uiso 1 1 d D
H12 H 0.550(9) 0.282(11) 0.841(8) 0.066(15) Uiso 1 1 d D
H13 H 0.467(13) 0.112(6) 0.851(9) 0.066(15) Uiso 1 1 d D
H14 H 0.359(9) 0.260(11) 0.898(7) 0.066(15) Uiso 1 1 d D

loop_
_atom_site_aniso_label
_atom_site_aniso_U_11
_atom_site_aniso_U_22
_atom_site_aniso_U_33
_atom_site_aniso_U_23
_atom_site_aniso_U_13
_atom_site_aniso_U_12
Er1 0.01535(16) 0.01605(16) 0.01460(15) 0.0008(2) 0.00030(8) -0.0004(2)
O1 0.026(3) 0.022(2) 0.032(3) -0.0011(19) -0.001(2) -0.0072(19)
O2 0.026(3) 0.024(2) 0.020(2) -0.0008(19) -0.0031(19) -0.002(2)
O3 0.013(2) 0.033(3) 0.029(2) 0.0074(19) 0.0023(19) 0.0018(17)
O4 0.014(3) 0.037(3) 0.042(3) 0.004(2) 0.001(2) -0.001(2)
O5 0.023(3) 0.026(3) 0.024(3) 0.003(2) 0.002(2) 0.007(2)
O6 0.041(3) 0.030(3) 0.021(2) 0.004(2) -0.013(2) 0.006(2)
O7 0.025(3) 0.023(3) 0.021(2) -0.0028(19) 0.0033(19) 0.0007(19)
O8 0.034(3) 0.029(3) 0.022(2) -0.003(2) 0.011(2) 0.003(2)
C1 0.028(4) 0.021(4) 0.024(4) 0.000(3) 0.002(3) -0.004(3)
C2 0.020(3) 0.030(3) 0.029(3) 0.009(8) 0.005(2) -0.001(7)
C3 0.043(7) 0.021(4) 0.017(4) 0.001(3) 0.001(4) 0.006(4)
C4 0.024(4) 0.018(3) 0.016(3) -0.001(2) 0.000(3) 0.000(3)
N1 0.070(6) 0.027(5) 0.042(4) -0.001(3) 0.021(4) 0.004(3)

loop_
_atom_type_symbol
_atom_type_description
_atom_type_scat_dispersion_real
_atom_type_scat_dispersion_imag
_atom_type_scat_source
C C 0.0033 0.0016 'International Tables Vol C Tables 4.2.6.8 and 6.1.1.4'
H H 0.0000 0.0000 'International Tables Vol C Tables 4.2.6.8 and 6.1.1.4'
N N 0.0061 0.0033 'International Tables Vol C Tables 4.2.6.8 and 6.1.1.4'
O O 0.0106 0.0060 'International Tables Vol C Tables 4.2.6.8 and 6.1.1.4'
Er Er -0.2586 4.9576 'International Tables Vol C Tables 4.2.6.8 and 6.1.1.4'

loop_
_geom_angle_atom_site_label_1
_geom_angle_atom_site_label_2
_geom_angle_atom_site_label_3
_geom_angle
_geom_angle_site_symmetry_1
_geom_angle_site_symmetry_3
O8 Er1 O7 108.69(17) 2_546 .
O8 Er1 O6 82.18(18) 2_546 2_545
O7 Er1 O6 143.80(17) . 2_545
O8 Er1 O3 146.10(18) 2_546 .
O7 Er1 O3 84.34(16) . .
O6 Er1 O3 105.98(19) 2_545 .
O8 Er1 O2 78.45(17) 2_546 2_646
O7 Er1 O2 143.96(16) . 2_646
O6 Er1 O2 71.13(17) 2_545 2_646
O3 Er1 O2 73.61(16) . 2_646
O8 Er1 O4 76.47(19) 2_546 1_455
O7 Er1 O4 72.49(19) . 1_455
O6 Er1 O4 77.1(2) 2_545 1_455
O3 Er1 O4 137.20(17) . 1_455
O2 Er1 O4 141.65(18) 2_646 1_455
O8 Er1 O5 144.86(18) 2_546 .
O7 Er1 O5 76.08(17) . .
O6 Er1 O5 76.21(17) 2_545 .
O3 Er1 O5 67.76(16) . .
O2 Er1 O5 118.84(16) 2_646 .
O4 Er1 O5 71.92(17) 1_455 .
O8 Er1 O1 75.77(18) 2_546 .
O7 Er1 O1 73.15(17) . .
O6 Er1 O1 142.35(16) 2_545 .
O3 Er1 O1 78.65(17) . .
O2 Er1 O1 74.77(16) 2_646 .
O4 Er1 O1 125.17(18) 1_455 .
O5 Er1 O1 136.09(17) . .
C1 O1 Er1 126.5(5) . .
C1 O2 Er1 128.5(4) . 2_656
C2 O3 Er1 130.2(6) . .
C2 O4 Er1 129.8(8) . 1_655
C3 O5 Er1 125.9(5) . .
C3 O6 Er1 136.3(6) . 2
C4 O7 Er1 133.7(4) . .
C4 O8 Er1 137.6(4) . 2_556
O2 C1 O1 124.6(7) . .
O2 C1 H1 117.7 . .
O1 C1 H1 117.7 . .
O4 C2 O3 123.7(14) . .
O4 C2 H2 118.1 . .
O3 C2 H2 118.1 . .
O6 C3 O5 127.1(8) . .
O6 C3 H3 116.4 . .
O5 C3 H3 116.4 . .
O8 C4 O7 125.3(6) . .
O8 C4 H4 117.3 . .
O7 C4 H4 117.3 . .
H11 N1 H12 108(3) . .
H11 N1 H13 110(3) . .
H12 N1 H13 109(3) . .
H11 N1 H14 109(3) . .
H12 N1 H14 110(3) . .
H13 N1 H14 111(3) . .

loop_
_geom_bond_atom_site_label_1
_geom_bond_atom_site_label_2
_geom_bond_distance
_geom_bond_site_symmetry_2
Er1 O8 2.318(5) 2_546
Er1 O7 2.327(5) .
Er1 O6 2.331(5) 2_545
Er1 O3 2.356(4) .
Er1 O2 2.365(5) 2_646
Er1 O4 2.388(5) 1_455
Er1 O5 2.416(5) .
Er1 O1 2.421(5) .
O1 C1 1.261(8) .
O2 C1 1.247(9) .
O2 Er1 2.365(5) 2_656
O3 C2 1.263(9) .
O4 C2 1.237(11) .
O4 Er1 2.388(5) 1_655
O5 C3 1.254(11) .
O6 C3 1.235(13) .
O6 Er1 2.331(5) 2
O7 C4 1.259(8) .
O8 C4 1.234(8) .
O8 Er1 2.318(5) 2_556
C1 H1 0.9300 .
C2 H2 0.9300 .
C3 H3 0.9300 .
C4 H4 0.9300 .
N1 H11 0.86(4) .
N1 H12 0.86(4) .
N1 H13 0.85(4) .
N1 H14 0.85(4) .

loop_
_geom_hbond_atom_site_label_D
_geom_hbond_atom_site_label_H
_geom_hbond_atom_site_label_A
_geom_hbond_distance_DH
_geom_hbond_distance_HA
_geom_hbond_distance_DA
_geom_hbond_angle_DHA
_geom_hbond_site_symmetry_A
N1 H11 O1 0.86(4) 2.12(5) 2.888(9) 149(7) .
N1 H12 O2 0.86(4) 2.40(7) 2.935(8) 121(6) .
N1 H13 O3 0.85(4) 2.13(5) 2.945(8) 159(7) 2_646
N1 H14 O5 0.85(4) 2.09(4) 2.927(8) 171(7) 1_556
